data_1514745
loop_
_publ_author_name
'Morrill, Louis C.'
'Douglas, James'
'Lebl, Tomas'
'Slawin, Alexandra M. Z.'
'Fox, David J.'
'Smith, Andrew D.'

_publ_section_title
;
 Isothiourea-mediated asymmetric Michael-lactonisation of
 trifluoromethylenones: a synthetic and mechanistic study
;
_journal_issue 11
_journal_name_full 'Chemical Science'
_journal_page_first 4146
_journal_paper_doi 10.1039/c3sc51791h
_journal_volume 4
_journal_year 2013
_chemical_absolute_configuration ad
_chemical_formula_moiety 'C19 H20 N2 S'
_chemical_formula_sum 'C19 H20 N2 S'
_chemical_formula_weight 308.44
_space_group_IT_number 19
_symmetry_cell_setting orthorhombic
_symmetry_Int_Tables_number 19
_symmetry_space_group_name_Hall 'P 2ac 2ab'
_symmetry_space_group_name_H-M 'P 21 21 21'
_atom_sites_solution_hydrogens geom
_atom_sites_solution_primary direct
_atom_sites_solution_secondary difmap
_cell_angle_alpha 90.0000
_cell_angle_beta 90.0000
_cell_angle_gamma 90.0000
_cell_formula_units_Z 4
_cell_length_a 7.934(2)
_cell_length_b 10.719(3)
_cell_length_c 18.419(5)
_cell_measurement_reflns_used 5540
_cell_measurement_temperature 93
_cell_measurement_theta_max 25.35
_cell_measurement_theta_min 2.20
_cell_volume 1566.4(7)
_computing_cell_refinement 'CrystalClear-SM Expert 2.0 rc13'
_computing_data_collection 'CrystalClear-SM Expert 2.0 rc13 (Rigaku, 2009)'
_computing_data_reduction 'CrystalClear-SM Expert 2.0 rc13'
_computing_molecular_graphics 'CrystalStructure 4.0'
_computing_publication_material 'CrystalStructure 4.0 (Rigaku, 2010)'
_computing_structure_refinement 'SHELXL97 (Sheldrick, 2008)'
_computing_structure_solution 'SIR2004 (Burla, et al., 2005)'
_diffrn_ambient_temperature 93
_diffrn_detector_area_resol_mean 14.629
_diffrn_measured_fraction_theta_full 0.998
_diffrn_measured_fraction_theta_max 0.996
_diffrn_measurement_device_type 'Rigaku Mercury70'
_diffrn_measurement_method \w
_diffrn_radiation_type 'Mo K\a'
_diffrn_radiation_wavelength 0.71075
_diffrn_reflns_av_R_equivalents 0.0786
_diffrn_reflns_limit_h_max 9
_diffrn_reflns_limit_h_min -9
_diffrn_reflns_limit_k_max 12
_diffrn_reflns_limit_k_min -12
_diffrn_reflns_limit_l_max 22
_diffrn_reflns_limit_l_min -17
_diffrn_reflns_number 9995
_diffrn_reflns_theta_full 25.00
_diffrn_reflns_theta_max 25.35
_diffrn_standards_number 0
_exptl_absorpt_coefficient_mu 0.205
_exptl_absorpt_correction_T_max 0.987
_exptl_absorpt_correction_T_min 0.751
_exptl_absorpt_correction_type multi-scan
_exptl_absorpt_process_details 'REQAB (Rigaku, 1998)'
_exptl_crystal_colour colorless
_exptl_crystal_density_diffrn 1.308
_exptl_crystal_density_method 'not measured'
_exptl_crystal_description prism
_exptl_crystal_F_000 656.00
_exptl_crystal_size_max 0.285
_exptl_crystal_size_mid 0.155
_exptl_crystal_size_min 0.065
_refine_diff_density_max 0.190
_refine_diff_density_min -0.280
_refine_ls_abs_structure_details 'Flack, H. D. (1983), Acta Cryst. A39, 876-881. 1194 Friedel Pairs'
_refine_ls_abs_structure_Flack 0.03(11)
_refine_ls_extinction_method none
_refine_ls_goodness_of_fit_ref 0.661
_refine_ls_hydrogen_treatment constr
_refine_ls_number_parameters 199
_refine_ls_number_reflns 2855
_refine_ls_number_restraints 0
_refine_ls_R_factor_gt 0.0482
_refine_ls_shift/su_max 0.000
_refine_ls_structure_factor_coef Fsqd
_refine_ls_weighting_details 'w = 1/[\s^2^(Fo^2^)+(0.1212P)^2^+0.9917P] where P=(Fo^2^+2Fc^2^)/3'
_refine_ls_weighting_scheme calc
_refine_ls_wR_factor_ref 0.1333
_reflns_number_gt 2492
_reflns_number_total 2855
_reflns_threshold_expression F^2^>2.0\s(F^2^)
_cod_data_source_file c3sc51791h.txt
_cod_data_source_block 6
_cod_original_cell_volume 1566.6(7)
_cod_database_code 1514745

loop_
_symmetry_equiv_pos_site_id
_symmetry_equiv_pos_as_xyz
1 +X,+Y,+Z
2 1/2+X,1/2-Y,-Z
3 -X,1/2+Y,1/2-Z
4 1/2-X,-Y,1/2+Z

loop_
_atom_site_label
_atom_site_type_symbol
_atom_site_fract_x
_atom_site_fract_y
_atom_site_fract_z
_atom_site_U_iso_or_equiv
_atom_site_adp_type
_atom_site_occupancy
_atom_site_symmetry_multiplicity
_atom_site_calc_flag
_atom_site_refinement_flags
S9 S 0.50977(9) 0.61978(6) 0.63237(4) 0.0332(3) Uani 1.0 4 d .
N1 N 0.6154(3) 0.4018(2) 0.68713(12) 0.0279(6) Uani 1.0 4 d .
N4A N 0.6348(4) 0.4360(2) 0.55843(12) 0.0282(6) Uani 1.0 4 d .
C2 C 0.6865(4) 0.2756(3) 0.67616(14) 0.0265(6) Uani 1.0 4 d .
C3 C 0.6331(4) 0.2206(3) 0.60134(14) 0.0262(6) Uani 1.0 4 d .
C4 C 0.6880(4) 0.3086(3) 0.54087(14) 0.0278(6) Uani 1.0 4 d .
C4B C 0.6036(4) 0.5291(3) 0.50718(15) 0.0279(6) Uani 1.0 4 d .
C5 C 0.6321(4) 0.5223(3) 0.43297(15) 0.0341(7) Uani 1.0 4 d .
C6 C 0.5858(5) 0.6251(3) 0.39053(17) 0.0427(8) Uani 1.0 4 d .
C7 C 0.5136(6) 0.7295(3) 0.42117(17) 0.0466(9) Uani 1.0 4 d .
C8 C 0.4844(5) 0.7362(3) 0.49520(17) 0.0399(8) Uani 1.0 4 d .
C8A C 0.5309(4) 0.6358(3) 0.53822(15) 0.0311(7) Uani 1.0 4 d .
C9A C 0.5963(4) 0.4671(3) 0.62960(15) 0.0267(6) Uani 1.0 4 d .
C10 C 0.8751(4) 0.2748(3) 0.68855(13) 0.0262(6) Uani 1.0 4 d .
C11 C 0.9782(4) 0.3733(3) 0.66721(14) 0.0294(6) Uani 1.0 4 d .
C12 C 1.1502(4) 0.3708(3) 0.67971(15) 0.0349(7) Uani 1.0 4 d .
C13 C 1.2236(4) 0.2684(3) 0.71383(15) 0.0354(7) Uani 1.0 4 d .
C14 C 1.1232(4) 0.1693(3) 0.73483(16) 0.0351(7) Uani 1.0 4 d .
C15 C 0.9506(4) 0.1722(3) 0.72265(16) 0.0321(7) Uani 1.0 4 d .
C16 C 0.6942(4) 0.0857(3) 0.58896(15) 0.0301(7) Uani 1.0 4 d .
C17 C 0.6096(4) -0.0060(3) 0.64073(17) 0.0386(8) Uani 1.0 4 d .
C18 C 0.6678(5) 0.0424(3) 0.51062(16) 0.0374(8) Uani 1.0 4 d .
H2 H 0.6358 0.2208 0.7143 0.0318 Uiso 1.0 4 calc R
H3 H 0.5071 0.2185 0.6007 0.0314 Uiso 1.0 4 calc R
H4A H 0.8121 0.3056 0.5355 0.0334 Uiso 1.0 4 calc R
H4B H 0.6367 0.2822 0.4943 0.0334 Uiso 1.0 4 calc R
H5 H 0.6814 0.4503 0.4117 0.0409 Uiso 1.0 4 calc R
H6 H 0.6045 0.6229 0.3396 0.0513 Uiso 1.0 4 calc R
H7 H 0.4835 0.7980 0.3911 0.0559 Uiso 1.0 4 calc R
H8 H 0.4335 0.8080 0.5161 0.0478 Uiso 1.0 4 calc R
H11 H 0.9297 0.4435 0.6437 0.0353 Uiso 1.0 4 calc R
H12 H 1.2183 0.4391 0.6650 0.0419 Uiso 1.0 4 calc R
H13 H 1.3415 0.2666 0.7226 0.0425 Uiso 1.0 4 calc R
H14 H 1.1726 0.0988 0.7577 0.0421 Uiso 1.0 4 calc R
H15 H 0.8828 0.1038 0.7376 0.0386 Uiso 1.0 4 calc R
H16 H 0.8180 0.0837 0.5990 0.0361 Uiso 1.0 4 calc R
H17A H 0.6591 -0.0890 0.6343 0.0463 Uiso 1.0 4 calc R
H17B H 0.4886 -0.0095 0.6303 0.0463 Uiso 1.0 4 calc R
H17C H 0.6267 0.0217 0.6909 0.0463 Uiso 1.0 4 calc R
H18A H 0.5468 0.0392 0.5000 0.0448 Uiso 1.0 4 calc R
H18B H 0.7168 -0.0408 0.5043 0.0448 Uiso 1.0 4 calc R
H18C H 0.7228 0.1010 0.4774 0.0448 Uiso 1.0 4 calc R

loop_
_atom_site_aniso_label
_atom_site_aniso_U_11
_atom_site_aniso_U_22
_atom_site_aniso_U_33
_atom_site_aniso_U_12
_atom_site_aniso_U_13
_atom_site_aniso_U_23
S9 0.0379(5) 0.0275(4) 0.0343(4) 0.0037(4) -0.0008(4) -0.0024(3)
N1 0.0279(12) 0.0291(13) 0.0267(12) 0.0034(10) -0.0005(10) -0.0013(10)
N4A 0.0352(14) 0.0260(12) 0.0234(11) 0.0014(11) 0.0008(11) 0.0023(9)
C2 0.0264(14) 0.0283(13) 0.0248(13) 0.0022(12) 0.0003(11) 0.0007(12)
C3 0.0229(13) 0.0262(14) 0.0294(14) -0.0008(12) -0.0007(12) 0.0006(12)
C4 0.0290(15) 0.0285(14) 0.0260(14) 0.0023(12) -0.0001(12) -0.0009(11)
C4B 0.0295(15) 0.0246(13) 0.0296(14) -0.0059(13) -0.0070(13) 0.0031(12)
C5 0.0395(17) 0.0343(16) 0.0285(15) -0.0079(15) -0.0034(14) 0.0038(12)
C6 0.061(3) 0.0372(17) 0.0301(15) -0.0102(17) -0.0077(15) 0.0054(13)
C7 0.062(3) 0.0346(16) 0.0430(17) -0.0080(18) -0.0136(18) 0.0101(13)
C8 0.0447(19) 0.0300(15) 0.0449(17) -0.0018(16) -0.0083(16) 0.0045(13)
C8A 0.0351(17) 0.0264(14) 0.0318(15) -0.0042(14) -0.0057(13) 0.0001(12)
C9A 0.0223(14) 0.0274(14) 0.0303(14) 0.0003(12) -0.0008(12) -0.0016(12)
C10 0.0274(15) 0.0301(15) 0.0210(12) 0.0001(12) -0.0007(11) -0.0012(11)
C11 0.0308(15) 0.0296(14) 0.0279(14) -0.0056(15) 0.0023(12) -0.0012(11)
C12 0.0319(16) 0.0377(16) 0.0352(15) -0.0079(15) 0.0010(13) -0.0040(13)
C13 0.0278(16) 0.0490(18) 0.0296(15) -0.0015(15) -0.0020(13) -0.0050(14)
C14 0.0346(17) 0.0399(17) 0.0308(14) 0.0041(15) -0.0034(14) 0.0015(13)
C15 0.0346(16) 0.0328(15) 0.0290(15) -0.0024(13) -0.0037(13) 0.0019(12)
C16 0.0277(15) 0.0272(14) 0.0353(16) -0.0001(12) -0.0043(13) -0.0006(12)
C17 0.0414(18) 0.0284(16) 0.0460(18) -0.0035(13) -0.0059(15) 0.0067(13)
C18 0.0433(19) 0.0305(15) 0.0383(16) 0.0034(15) -0.0037(15) -0.0049(13)

loop_
_atom_type_symbol
_atom_type_description
_atom_type_scat_dispersion_real
_atom_type_scat_dispersion_imag
_atom_type_scat_source
C C 0.0033 0.0016
;
International Tables for Crystallography
(1992, Vol. C, Tables 4.2.6.8 and 6.1.1.4)
;
H H 0.0000 0.0000
;
International Tables for Crystallography
(1992, Vol. C, Table 6.1.1.4)
;
N N 0.0061 0.0033
;
International Tables for Crystallography
(1992, Vol. C, Tables 4.2.6.8 and 6.1.1.4)
;
S S 0.1246 0.1234
;
International Tables for Crystallography
(1992, Vol. C, Tables 4.2.6.8 and 6.1.1.4)
;

loop_
_geom_angle_atom_site_label_1
_geom_angle_atom_site_label_2
_geom_angle_atom_site_label_3
_geom_angle
_geom_angle_publ_flag
C8A S9 C9A 91.44(13) yes
C2 N1 C9A 115.6(3) yes
C4 N4A C4B 124.6(3) yes
C4 N4A C9A 119.7(3) yes
C4B N4A C9A 115.4(3) yes
N1 C2 C3 111.3(3) yes
N1 C2 C10 111.2(3) yes
C3 C2 C10 113.6(3) yes
C2 C3 C4 109.6(3) yes
C2 C3 C16 113.6(3) yes
C4 C3 C16 112.5(3) yes
N4A C4 C3 109.4(3) yes
N4A C4B C5 126.9(3) yes
N4A C4B C8A 112.3(3) yes
C5 C4B C8A 120.7(3) yes
C4B C5 C6 117.8(3) yes
C5 C6 C7 121.3(3) yes
C6 C7 C8 121.0(3) yes
C7 C8 C8A 118.6(3) yes
S9 C8A C4B 111.3(2) yes
S9 C8A C8 128.1(3) yes
C4B C8A C8 120.6(3) yes
S9 C9A N1 121.8(3) yes
S9 C9A N4A 109.48(19) yes
N1 C9A N4A 128.7(3) yes
C2 C10 C11 122.3(3) yes
C2 C10 C15 119.6(3) yes
C11 C10 C15 118.1(3) yes
C10 C11 C12 121.2(3) yes
C11 C12 C13 120.2(3) yes
C12 C13 C14 119.4(3) yes
C13 C14 C15 120.4(3) yes
C10 C15 C14 120.8(3) yes
C3 C16 C17 111.9(3) yes
C3 C16 C18 112.4(3) yes
C17 C16 C18 109.5(3) yes
N1 C2 H2 106.768 no
C3 C2 H2 106.775 no
C10 C2 H2 106.775 no
C2 C3 H3 106.941 no
C4 C3 H3 106.941 no
C16 C3 H3 106.944 no
N4A C4 H4A 109.784 no
N4A C4 H4B 109.790 no
C3 C4 H4A 109.780 no
C3 C4 H4B 109.785 no
H4A C4 H4B 108.240 no
C4B C5 H5 121.098 no
C6 C5 H5 121.118 no
C5 C6 H6 119.346 no
C7 C6 H6 119.349 no
C6 C7 H7 119.516 no
C8 C7 H7 119.515 no
C7 C8 H8 120.716 no
C8A C8 H8 120.710 no
C10 C11 H11 119.420 no
C12 C11 H11 119.410 no
C11 C12 H12 119.904 no
C13 C12 H12 119.892 no
C12 C13 H13 120.311 no
C14 C13 H13 120.298 no
C13 C14 H14 119.822 no
C15 C14 H14 119.811 no
C10 C15 H15 119.604 no
C14 C15 H15 119.598 no
C3 C16 H16 107.594 no
C17 C16 H16 107.603 no
C18 C16 H16 107.597 no
C16 C17 H17A 109.473 no
C16 C17 H17B 109.477 no
C16 C17 H17C 109.468 no
H17A C17 H17B 109.472 no
H17A C17 H17C 109.473 no
H17B C17 H17C 109.464 no
C16 C18 H18A 109.476 no
C16 C18 H18B 109.477 no
C16 C18 H18C 109.471 no
H18A C18 H18B 109.468 no
H18A C18 H18C 109.465 no
H18B C18 H18C 109.470 no

loop_
_geom_bond_atom_site_label_1
_geom_bond_atom_site_label_2
_geom_bond_distance
_geom_bond_publ_flag
S9 C8A 1.751(3) yes
S9 C9A 1.776(3) yes
N1 C2 1.479(4) yes
N1 C9A 1.279(4) yes
N4A C4 1.466(4) yes
N4A C4B 1.395(4) yes
N4A C9A 1.386(4) yes
C2 C3 1.558(4) yes
C2 C10 1.514(4) yes
C3 C4 1.523(4) yes
C3 C16 1.542(4) yes
C4B C5 1.387(4) yes
C4B C8A 1.403(4) yes
C5 C6 1.400(5) yes
C6 C7 1.378(5) yes
C7 C8 1.385(5) yes
C8 C8A 1.386(4) yes
C10 C11 1.392(4) yes
C10 C15 1.401(4) yes
C11 C12 1.384(4) yes
C12 C13 1.392(5) yes
C13 C14 1.383(5) yes
C14 C15 1.388(5) yes
C16 C17 1.525(5) yes
C16 C18 1.530(4) yes
C2 H2 1.000 no
C3 H3 1.000 no
C4 H4A 0.990 no
C4 H4B 0.990 no
C5 H5 0.950 no
C6 H6 0.950 no
C7 H7 0.950 no
C8 H8 0.950 no
C11 H11 0.950 no
C12 H12 0.950 no
C13 H13 0.950 no
C14 H14 0.950 no
C15 H15 0.950 no
C16 H16 1.000 no
C17 H17A 0.980 no
C17 H17B 0.980 no
C17 H17C 0.980 no
C18 H18A 0.980 no
C18 H18B 0.980 no
C18 H18C 0.980 no

loop_
_geom_contact_atom_site_label_1
_geom_contact_atom_site_label_2
_geom_contact_distance
_geom_contact_publ_flag
_geom_contact_site_symmetry_2
N1 C4 2.930(4) no .
N1 C4B 3.586(4) no .
N1 C11 2.918(4) no .
N4A C2 2.798(4) no .
N4A C10 3.516(4) no .
N4A C11 3.449(4) no .
C2 C17 3.148(4) no .
C3 C9A 2.708(4) no .
C3 C11 3.413(4) no .
C3 C15 3.407(4) no .
C4 C5 3.065(4) no .
C4 C10 3.120(4) no .
C4 C11 3.346(4) no .
C4 C18 2.912(4) no .
C4B C7 2.763(5) no .
C5 C8 2.818(5) no .
C6 C8A 2.757(5) no .
C9A C10 3.212(4) no .
C9A C11 3.267(4) no .
C10 C13 2.805(4) no .
C10 C16 3.088(4) no .
C11 C14 2.767(5) no .
C12 C15 2.768(5) no .
C15 C16 3.326(5) no .
N1 C13 3.457(4) no 1_455
C4B C18 3.557(5) no 2_456
C8A C18 3.572(5) no 2_456
C13 N1 3.457(4) no 1_655
C18 C4B 3.557(5) no 2_556
C18 C8A 3.572(5) no 2_556
S9 H8 3.0043 no .
N1 H3 2.6706 no .
N1 H4A 3.3616 no .
N1 H11 2.6572 no .
N4A H3 2.6587 no .
N4A H5 2.7326 no .
N4A H11 2.8190 no .
C2 H4A 2.7948 no .
C2 H4B 3.3729 no .
C2 H11 2.7057 no .
C2 H15 2.6644 no .
C2 H16 2.7096 no .
C2 H17B 3.5389 no .
C2 H17C 2.7759 no .
C3 H11 3.4431 no .
C3 H15 3.4344 no .
C3 H17A 3.3803 no .
C3 H17B 2.7722 no .
C3 H17C 2.6962 no .
C3 H18A 2.7815 no .
C3 H18B 3.3896 no .
C3 H18C 2.7138 no .
C4 H2 3.3550 no .
C4 H5 2.8240 no .
C4 H11 3.0582 no .
C4 H16 2.8324 no .
C4 H18A 3.1875 no .
C4 H18C 2.5287 no .
C4B H4A 2.9576 no .
C4B H4B 2.6701 no .
C4B H6 3.2462 no .
C4B H8 3.2840 no .
C5 H4A 3.3168 no .
C5 H4B 2.8115 no .
C5 H7 3.2736 no .
C6 H8 3.2629 no .
C7 H5 3.2802 no .
C8 H6 3.2555 no .
C8A H5 3.2882 no .
C8A H7 3.2416 no .
C9A H2 3.0825 no .
C9A H3 2.8079 no .
C9A H4A 2.9888 no .
C9A H4B 3.1997 no .
C9A H11 2.6699 no .
C10 H3 3.3926 no .
C10 H4A 2.8823 no .
C10 H12 3.2720 no .
C10 H14 3.2799 no .
C10 H16 2.6692 no .
C10 H17C 3.3534 no .
C11 H2 3.2874 no .
C11 H4A 2.8549 no .
C11 H13 3.2648 no .
C11 H15 3.2558 no .
C11 H16 3.5824 no .
C12 H14 3.2553 no .
C13 H11 3.2604 no .
C13 H15 3.2581 no .
C14 H12 3.2544 no .
C15 H2 2.5558 no .
C15 H11 3.2560 no .
C15 H13 3.2631 no .
C15 H16 2.6820 no .
C15 H17C 3.0895 no .
C16 H2 2.7632 no .
C16 H4A 2.7207 no .
C16 H4B 2.7714 no .
C16 H15 3.1265 no .
C17 H2 2.7898 no .
C17 H3 2.6451 no .
C17 H15 3.0444 no .
C17 H18A 2.6842 no .
C17 H18B 2.6784 no .
C17 H18C 3.3428 no .
C18 H3 2.8184 no .
C18 H4A 3.0797 no .
C18 H4B 2.5999 no .
C18 H17A 2.6790 no .
C18 H17B 2.6811 no .
C18 H17C 3.3438 no .
H2 H3 2.3280 no .
H2 H11 3.5820 no .
H2 H15 2.3658 no .
H2 H16 2.9589 no .
H2 H17B 3.1385 no .
H2 H17C 2.1775 no .
H3 H4A 2.8587 no .
H3 H4B 2.3153 no .
H3 H16 2.8596 no .
H3 H17A 3.5644 no .
H3 H17B 2.5090 no .
H3 H17C 2.8484 no .
H3 H18A 2.6900 no .
H3 H18C 3.1105 no .
H4A H5 2.9467 no .
H4A H11 2.6504 no .
H4A H16 2.6519 no .
H4A H18C 2.5413 no .
H4B H5 2.3858 no .
H4B H16 3.2116 no .
H4B H18A 2.7025 no .
H4B H18B 3.5254 no .
H4B H18C 2.0824 no .
H5 H6 2.3568 no .
H6 H7 2.3118 no .
H7 H8 2.3384 no .
H11 H12 2.3240 no .
H12 H13 2.3451 no .
H13 H14 2.3351 no .
H14 H15 2.3297 no .
H15 H16 2.6132 no .
H15 H17A 3.3232 no .
H15 H17C 2.3753 no .
H16 H17A 2.3319 no .
H16 H17B 2.8568 no .
H16 H17C 2.3682 no .
H16 H18A 2.8609 no .
H16 H18B 2.3382 no .
H16 H18C 2.3715 no .
H17A H18A 2.9672 no .
H17A H18B 2.4911 no .
H17A H18C 3.5717 no .
H17B H18A 2.4995 no .
H17B H18B 2.9616 no .
H17B H18C 3.5760 no .
H17C H18A 3.5785 no .
H17C H18B 3.5732 no .
S9 H2 3.2384 no 3_656
S9 H12 3.0757 no 1_455
S9 H13 3.3172 no 3_756
S9 H14 3.2405 no 3_756
S9 H17A 3.3393 no 1_565
S9 H17C 3.5880 no 3_656
S9 H18B 3.5301 no 2_456
N1 H6 3.5909 no 4_665
N1 H12 3.2020 no 1_455
N1 H13 2.6923 no 1_455
N1 H14 2.8845 no 3_756
N1 H17B 3.5912 no 3_656
N1 H17C 3.2238 no 3_656
N4A H18A 3.4520 no 2_556
N4A H18C 3.3582 no 2_456
C2 H13 2.8694 no 1_455
C3 H4A 3.5937 no 2_456
C3 H13 3.2533 no 1_455
C4 H4A 3.5176 no 2_456
C4 H18A 3.3663 no 2_556
C4B H8 3.1759 no 2_566
C4B H16 3.2281 no 2_456
C4B H18A 3.5949 no 2_556
C4B H18B 3.0790 no 2_456
C4B H18C 3.3396 no 2_456
C5 H8 3.1482 no 2_566
C5 H16 2.8014 no 2_456
C5 H17B 3.0622 no 2_556
C5 H18A 3.5766 no 2_556
C5 H18B 3.4973 no 2_456
C6 H8 3.3296 no 2_566
C6 H16 3.0922 no 2_456
C6 H17A 3.4384 no 2_456
C6 H17B 3.4491 no 2_556
C7 H8 3.5493 no 2_566
C7 H17A 3.3508 no 2_456
C7 H18B 3.3171 no 1_565
C7 H18B 3.3944 no 2_456
C8 H17A 3.4639 no 1_565
C8 H18A 3.2872 no 1_565
C8 H18B 3.0235 no 1_565
C8 H18B 2.9821 no 2_456
C8A H8 3.4007 no 2_566
C8A H17A 3.5871 no 1_565
C8A H18B 2.8044 no 2_456
C8A H18C 3.5363 no 2_456
C9A H12 3.0838 no 1_455
C9A H13 3.4118 no 1_455
C9A H14 3.1083 no 3_756
C10 H6 2.9949 no 4_665
C11 H6 3.2427 no 4_665
C11 H14 3.0307 no 3_756
C11 H15 3.2240 no 3_756
C11 H18A 3.2644 no 2_556
C11 H18C 3.3067 no 2_556
C12 H3 3.5778 no 1_655
C12 H6 3.5723 no 4_665
C12 H15 2.9374 no 3_756
C12 H17C 3.3812 no 3_756
C12 H18A 3.5433 no 2_556
C12 H18C 2.9658 no 2_556
C13 H2 3.3105 no 1_655
C13 H3 3.1127 no 1_655
C13 H5 3.3095 no 2_556
C13 H17A 3.3211 no 3_756
C13 H17C 3.4446 no 3_756
C14 H5 3.0229 no 2_556
C14 H6 3.4215 no 2_556
C14 H6 3.4573 no 4_665
C14 H7 3.0201 no 4_665
C14 H11 3.3230 no 3_746
C15 H5 3.3466 no 2_556
C15 H6 3.5793 no 2_556
C15 H6 3.1075 no 4_665
C15 H7 3.1622 no 4_665
C15 H12 3.5109 no 3_746
C17 H5 3.5822 no 2_456
C17 H8 3.3474 no 1_545
C17 H13 3.5254 no 3_746
C18 H4A 3.3673 no 2_456
C18 H8 3.1272 no 1_545
C18 H11 3.4154 no 2_456
C18 H12 3.2650 no 2_456
H2 S9 3.2384 no 3_646
H2 C13 3.3105 no 1_455
H2 H6 3.5194 no 4_665
H2 H13 2.3911 no 1_455
H3 C12 3.5778 no 1_455
H3 C13 3.1127 no 1_455
H3 H4A 2.9580 no 2_456
H3 H4B 3.4202 no 2_456
H3 H5 3.1634 no 2_456
H3 H12 3.4984 no 1_455
H3 H13 2.6525 no 1_455
H3 H18C 3.3009 no 2_456
H4A C3 3.5937 no 2_556
H4A C4 3.5176 no 2_556
H4A C18 3.3673 no 2_556
H4A H3 2.9580 no 2_556
H4A H4B 2.7968 no 2_556
H4A H18A 2.5808 no 2_556
H4A H18C 3.4171 no 2_556
H4B H3 3.4202 no 2_556
H4B H4A 2.7968 no 2_456
H4B H16 3.3792 no 2_456
H4B H18C 3.5532 no 2_456
H5 C13 3.3095 no 2_456
H5 C14 3.0229 no 2_456
H5 C15 3.3466 no 2_456
H5 C17 3.5822 no 2_556
H5 H3 3.1634 no 2_556
H5 H8 3.5337 no 2_566
H5 H14 3.1648 no 2_456
H5 H16 2.9127 no 2_456
H5 H17B 2.6347 no 2_556
H5 H18A 3.3274 no 2_556
H6 N1 3.5909 no 4_664
H6 C10 2.9949 no 4_664
H6 C11 3.2427 no 4_664
H6 C12 3.5723 no 4_664
H6 C14 3.4215 no 2_456
H6 C14 3.4573 no 4_664
H6 C15 3.5793 no 2_456
H6 C15 3.1075 no 4_664
H6 H2 3.5194 no 4_664
H6 H14 3.0248 no 2_456
H6 H15 3.3200 no 2_456
H6 H15 3.4817 no 4_664
H6 H16 3.3686 no 2_456
H6 H17A 3.5853 no 2_456
H6 H17B 3.3273 no 2_556
H7 C14 3.0201 no 4_664
H7 C15 3.1622 no 4_664
H7 H11 2.8759 no 2_466
H7 H12 3.5332 no 2_466
H7 H14 2.9650 no 4_664
H7 H15 3.1973 no 4_664
H7 H17A 3.4442 no 2_456
H7 H18A 3.3110 no 1_565
H7 H18B 3.2809 no 1_565
H8 C4B 3.1759 no 2_466
H8 C5 3.1482 no 2_466
H8 C6 3.3296 no 2_466
H8 C7 3.5493 no 2_466
H8 C8A 3.4007 no 2_466
H8 C17 3.3474 no 1_565
H8 C18 3.1272 no 1_565
H8 H5 3.5337 no 2_466
H8 H17A 3.0279 no 1_565
H8 H17B 2.9060 no 1_565
H8 H18A 2.6536 no 1_565
H8 H18B 2.7794 no 1_565
H8 H18B 3.3612 no 2_456
H11 C14 3.3230 no 3_756
H11 C18 3.4154 no 2_556
H11 H7 2.8759 no 2_566
H11 H14 2.5941 no 3_756
H11 H15 3.1542 no 3_756
H11 H18A 2.8098 no 2_556
H11 H18C 3.2566 no 2_556
H12 S9 3.0757 no 1_655
H12 N1 3.2020 no 1_655
H12 C9A 3.0838 no 1_655
H12 C15 3.5109 no 3_756
H12 C18 3.2650 no 2_556
H12 H3 3.4984 no 1_655
H12 H7 3.5332 no 2_566
H12 H15 2.6423 no 3_756
H12 H17C 3.0568 no 3_756
H12 H18A 3.3368 no 2_556
H12 H18B 3.3038 no 2_556
H12 H18C 2.6571 no 2_556
H13 S9 3.3172 no 3_746
H13 N1 2.6923 no 1_655
H13 C2 2.8694 no 1_655
H13 C3 3.2533 no 1_655
H13 C9A 3.4118 no 1_655
H13 C17 3.5254 no 3_756
H13 H2 2.3911 no 1_655
H13 H3 2.6525 no 1_655
H13 H17A 3.0563 no 3_756
H13 H17C 3.5148 no 1_655
H13 H17C 3.1747 no 3_756
H14 S9 3.2405 no 3_746
H14 N1 2.8845 no 3_746
H14 C9A 3.1083 no 3_746
H14 C11 3.0307 no 3_746
H14 H5 3.1648 no 2_556
H14 H6 3.0248 no 2_556
H14 H7 2.9650 no 4_665
H14 H11 2.5941 no 3_746
H15 C11 3.2240 no 3_746
H15 C12 2.9374 no 3_746
H15 H6 3.3200 no 2_556
H15 H6 3.4817 no 4_665
H15 H7 3.1973 no 4_665
H15 H11 3.1542 no 3_746
H15 H12 2.6423 no 3_746
H16 C4B 3.2281 no 2_556
H16 C5 2.8014 no 2_556
H16 C6 3.0922 no 2_556
H16 H4B 3.3792 no 2_556
H16 H5 2.9127 no 2_556
H16 H6 3.3686 no 2_556
H17A S9 3.3393 no 1_545
H17A C6 3.4384 no 2_556
H17A C7 3.3508 no 2_556
H17A C8 3.4639 no 1_545
H17A C8A 3.5871 no 1_545
H17A C13 3.3211 no 3_746
H17A H6 3.5853 no 2_556
H17A H7 3.4442 no 2_556
H17A H8 3.0279 no 1_545
H17A H13 3.0563 no 3_746
H17B N1 3.5912 no 3_646
H17B C5 3.0622 no 2_456
H17B C6 3.4491 no 2_456
H17B H5 2.6347 no 2_456
H17B H6 3.3273 no 2_456
H17B H8 2.9060 no 1_545
H17C S9 3.5880 no 3_646
H17C N1 3.2238 no 3_646
H17C C12 3.3812 no 3_746
H17C C13 3.4446 no 3_746
H17C H12 3.0568 no 3_746
H17C H13 3.5148 no 1_455
H17C H13 3.1747 no 3_746
H18A N4A 3.4520 no 2_456
H18A C4 3.3663 no 2_456
H18A C4B 3.5949 no 2_456
H18A C5 3.5766 no 2_456
H18A C8 3.2872 no 1_545
H18A C11 3.2644 no 2_456
H18A C12 3.5433 no 2_456
H18A H4A 2.5808 no 2_456
H18A H5 3.3274 no 2_456
H18A H7 3.3110 no 1_545
H18A H8 2.6536 no 1_545
H18A H11 2.8098 no 2_456
H18A H12 3.3368 no 2_456
H18B S9 3.5301 no 2_556
H18B C4B 3.0790 no 2_556
H18B C5 3.4973 no 2_556
H18B C7 3.3171 no 1_545
H18B C7 3.3944 no 2_556
H18B C8 3.0235 no 1_545
H18B C8 2.9821 no 2_556
H18B C8A 2.8044 no 2_556
H18B H7 3.2809 no 1_545
H18B H8 2.7794 no 1_545
H18B H8 3.3612 no 2_556
H18B H12 3.3038 no 2_456
H18C N4A 3.3582 no 2_556
H18C C4B 3.3396 no 2_556
H18C C8A 3.5363 no 2_556
H18C C11 3.3067 no 2_456
H18C C12 2.9658 no 2_456
H18C H3 3.3009 no 2_556
H18C H4A 3.4171 no 2_456
H18C H4B 3.5532 no 2_556
H18C H11 3.2566 no 2_456
H18C H12 2.6571 no 2_456

loop_
_geom_torsion_atom_site_label_1
_geom_torsion_atom_site_label_2
_geom_torsion_atom_site_label_3
_geom_torsion_atom_site_label_4
_geom_torsion
_geom_torsion_publ_flag
C8A S9 C9A N1 179.7(3) no
C8A S9 C9A N4A -0.56(18) no
C9A S9 C8A C4B -0.9(2) no
C9A S9 C8A C8 178.5(3) no
C2 N1 C9A S9 179.04(19) no
C2 N1 C9A N4A -0.7(4) no
C9A N1 C2 C3 -31.7(3) no
C9A N1 C2 C10 96.1(3) no
C4 N4A C4B C5 -6.6(5) no
C4 N4A C4B C8A 171.2(3) no
C4B N4A C4 C3 -153.9(3) no
C4 N4A C9A S9 -172.3(2) no
C4 N4A C9A N1 7.5(5) no
C9A N4A C4 C3 19.7(4) no
C4B N4A C9A S9 2.0(3) no
C4B N4A C9A N1 -178.3(3) no
C9A N4A C4B C5 179.4(3) no
C9A N4A C4B C8A -2.7(4) no
N1 C2 C3 C4 57.0(3) no
N1 C2 C3 C16 -176.31(19) no
N1 C2 C10 C11 -37.7(3) no
N1 C2 C10 C15 142.3(2) no
C3 C2 C10 C11 88.8(3) no
C3 C2 C10 C15 -91.3(3) no
C10 C2 C3 C4 -69.4(3) no
C10 C2 C3 C16 57.3(3) no
C2 C3 C4 N4A -49.2(3) no
C2 C3 C16 C17 66.5(3) no
C2 C3 C16 C18 -169.8(2) no
C4 C3 C16 C17 -168.3(2) no
C4 C3 C16 C18 -44.6(3) no
C16 C3 C4 N4A -176.5(2) no
N4A C4B C5 C6 177.6(3) no
N4A C4B C8A S9 2.1(4) no
N4A C4B C8A C8 -177.3(3) no
C5 C4B C8A S9 -179.8(3) no
C5 C4B C8A C8 0.7(5) no
C8A C4B C5 C6 -0.1(5) no
C4B C5 C6 C7 -0.3(5) no
C5 C6 C7 C8 -0.0(6) no
C6 C7 C8 C8A 0.7(6) no
C7 C8 C8A S9 179.7(3) no
C7 C8 C8A C4B -1.0(5) no
C2 C10 C11 C12 179.5(2) no
C2 C10 C15 C14 -179.8(3) no
C11 C10 C15 C14 0.1(4) no
C15 C10 C11 C12 -0.5(4) no
C10 C11 C12 C13 0.3(4) no
C11 C12 C13 C14 0.2(4) no
C12 C13 C14 C15 -0.6(5) no
C13 C14 C15 C10 0.4(5) no
